data_1518397
loop_
_publ_author_name
'Badillo, Joseph J.'
'Ribeiro, Carlos J. A.'
'Olmstead, Marilyn M.'
'Franz, Annaliese K.'

_publ_section_title
;
 Titanium(IV)-catalyzed stereoselective synthesis of
 spirooxindole-1-pyrrolines.
;
_journal_issue 24
_journal_name_full 'Organic letters'
_journal_page_first 6270
_journal_page_last 6273
_journal_paper_doi 10.1021/ol5028128
_journal_volume 16
_journal_year 2014
_chemical_formula_moiety 'C25 H23 F N2 O7, 0.25(C7 H8), 0.25(C7 H8) 0.5(C7 H8)'
_chemical_formula_sum 'C32 H31 F N2 O7'
_chemical_formula_weight 574.59
_chemical_name_common 'cis-3a toluene solvate'
_chemical_name_systematic
;
 racemic 4'-ethyl 5'-methyl(3R,4'S,5'R)-1-acetyl-5-fluoro-2'-(4-methyoxyphenyl)-2-oxo-
4',5'-dihydrospiro[indoline-3,3'-pyrrole]-4',5'-dicarboxylate
;
_space_group_crystal_system triclinic
_space_group_IT_number 2
_space_group_name_Hall '-P 1'
_space_group_name_H-M_alt 'P -1'
_symmetry_space_group_name_Hall '-P 1'
_symmetry_space_group_name_H-M 'P -1'
_atom_sites_solution_hydrogens mixed
_audit_creation_method SHELXL-2013
_cell_angle_alpha 81.6796(9)
_cell_angle_beta 76.9516(8)
_cell_angle_gamma 86.6732(8)
_cell_formula_units_Z 2
_cell_length_a 8.7859(2)
_cell_length_b 12.7763(4)
_cell_length_c 13.0960(3)
_cell_measurement_reflns_used 9192
_cell_measurement_temperature 90(2)
_cell_measurement_theta_max 72.4
_cell_measurement_theta_min 3.5
_cell_volume 1416.52(6)
_computing_structure_refinement 'SHELXL-2013 (Sheldrick, 2013)'
_diffrn_ambient_temperature 90(2)
_diffrn_detector_area_resol_mean 8.33
_diffrn_measured_fraction_theta_full 0.963
_diffrn_measured_fraction_theta_max 0.953
_diffrn_measurement_device_type 'Bruker Apex DUO'
_diffrn_measurement_method '\f and \w'
_diffrn_radiation_type CuK\a
_diffrn_radiation_wavelength 1.54178
_diffrn_reflns_av_R_equivalents 0.0282
_diffrn_reflns_av_unetI/netI 0.0211
_diffrn_reflns_Laue_measured_fraction_full 0.963
_diffrn_reflns_Laue_measured_fraction_max 0.953
_diffrn_reflns_limit_h_max 10
_diffrn_reflns_limit_h_min -10
_diffrn_reflns_limit_k_max 15
_diffrn_reflns_limit_k_min -14
_diffrn_reflns_limit_l_max 16
_diffrn_reflns_limit_l_min -16
_diffrn_reflns_number 24676
_diffrn_reflns_point_group_measured_fraction_full 0.963
_diffrn_reflns_point_group_measured_fraction_max 0.953
_diffrn_reflns_theta_full 67.679
_diffrn_reflns_theta_max 72.465
_diffrn_reflns_theta_min 3.496
_diffrn_source microsource
_exptl_absorpt_coefficient_mu 0.829
_exptl_absorpt_correction_T_max 0.754
_exptl_absorpt_correction_T_min 0.651
_exptl_absorpt_correction_type multi-scan
_exptl_absorpt_process_details 'SADABS (Sheldrick, 2012)'
_exptl_crystal_colour colorless
_exptl_crystal_density_diffrn 1.347
_exptl_crystal_description plate
_exptl_crystal_F_000 604
_exptl_crystal_size_max 0.369
_exptl_crystal_size_mid 0.322
_exptl_crystal_size_min 0.196
_refine_diff_density_max 0.421
_refine_diff_density_min -0.380
_refine_diff_density_rms 0.050
_refine_ls_extinction_method none
_refine_ls_goodness_of_fit_ref 1.020
_refine_ls_hydrogen_treatment constr
_refine_ls_matrix_type full
_refine_ls_number_parameters 383
_refine_ls_number_reflns 5357
_refine_ls_number_restraints 0
_refine_ls_restrained_S_all 1.020
_refine_ls_R_factor_all 0.0472
_refine_ls_R_factor_gt 0.0463
_refine_ls_shift/su_max 0.000
_refine_ls_shift/su_mean 0.000
_refine_ls_structure_factor_coef Fsqd
_refine_ls_weighting_details 'w=1/[\s^2^(Fo^2^)+(0.0641P)^2^+0.9487P] where P=(Fo^2^+2Fc^2^)/3'
_refine_ls_weighting_scheme calc
_refine_ls_wR_factor_gt 0.1218
_refine_ls_wR_factor_ref 0.1227
_reflns_Friedel_coverage 0.000
_reflns_number_gt 5191
_reflns_number_total 5357
_reflns_threshold_expression 'I > 2\s(I)'
_cod_data_source_file ol5028128_si_002.cif
_cod_data_source_block mn2191
_cod_depositor_comments 'Adding full bibliography for 1518396--1518398.cif.'
_cod_database_code 1518397
_shelx_space_group_comment
;
The symmetry employed for this shelxl refinement is uniquely defined
by the following loop, which should always be used as a source of
symmetry information in preference to the above space-group names.
They are only intended as comments.
;
_shelx_estimated_absorpt_t_min 0.750
_shelx_estimated_absorpt_t_max 0.854
_shelxl_version_number 2013-4

loop_
_space_group_symop_operation_xyz
'x, y, z'
'-x, -y, -z'

loop_
_atom_site_label
_atom_site_type_symbol
_atom_site_fract_x
_atom_site_fract_y
_atom_site_fract_z
_atom_site_U_iso_or_equiv
_atom_site_adp_type
_atom_site_occupancy
_atom_site_site_symmetry_order
_atom_site_calc_flag
_atom_site_refinement_flags_posn
_atom_site_refinement_flags_adp
_atom_site_refinement_flags_occupancy
_atom_site_disorder_assembly
_atom_site_disorder_group
F1 F 0.14419(11) 0.30392(8) 0.71490(8) 0.0318(2) Uani 1 1 d . . . . .
O1 O -0.00617(12) 0.06462(9) 0.34941(9) 0.0276(3) Uani 1 1 d . . . . .
O2 O -0.46067(11) 0.14982(9) 0.49014(8) 0.0228(2) Uani 1 1 d . . . . .
O3 O -0.25459(15) 0.51378(9) 0.51273(10) 0.0351(3) Uani 1 1 d . . . . .
O4 O -0.20451(12) 0.38026(9) 0.41463(8) 0.0233(2) Uani 1 1 d . . . . .
O5 O -0.48333(13) -0.20144(9) 0.92521(9) 0.0289(3) Uani 1 1 d . . . . .
O6 O -0.33404(14) 0.45683(9) 0.76308(9) 0.0299(3) Uani 1 1 d . . . . .
O7 O -0.50452(15) 0.56584(9) 0.69154(10) 0.0334(3) Uani 1 1 d . . . . .
N1 N -0.18955(13) 0.13792(10) 0.47142(9) 0.0185(3) Uani 1 1 d . . . . .
N2 N -0.52785(14) 0.29022(10) 0.74478(9) 0.0207(3) Uani 1 1 d . . . . .
C1 C -0.08301(16) 0.17761(11) 0.52381(11) 0.0180(3) Uani 1 1 d . . . . .
C2 C 0.07884(16) 0.16415(12) 0.50711(12) 0.0225(3) Uani 1 1 d . . . . .
H2 H 0.1357 0.1256 0.4532 0.027 Uiso 1 1 calc R U . . .
C3 C 0.15435(17) 0.20924(13) 0.57230(13) 0.0259(3) Uani 1 1 d . . . . .
H3 H 0.2647 0.2026 0.5628 0.031 Uiso 1 1 calc R U . . .
C4 C 0.06840(17) 0.26336(12) 0.65033(13) 0.0238(3) Uani 1 1 d . . . . .
C5 C -0.09210(17) 0.27962(12) 0.66713(11) 0.0205(3) Uani 1 1 d . . . . .
H5 H -0.1483 0.3187 0.7208 0.025 Uiso 1 1 calc R U . . .
C6 C -0.16587(15) 0.23564(11) 0.60127(11) 0.0175(3) Uani 1 1 d . . . . .
C7 C -0.33644(15) 0.24213(11) 0.59811(10) 0.0170(3) Uani 1 1 d . . . . .
C8 C -0.34327(16) 0.17086(11) 0.51527(10) 0.0177(3) Uani 1 1 d . . . . .
C9 C -0.14416(17) 0.08162(12) 0.38379(11) 0.0214(3) Uani 1 1 d . . . . .
C10 C -0.26961(19) 0.04564(14) 0.33744(13) 0.0299(4) Uani 1 1 d . . . . .
H10A H -0.2225 0.0038 0.2807 0.045 Uiso 1 1 calc R U . . .
H10B H -0.3257 0.1074 0.3087 0.045 Uiso 1 1 calc R U . . .
H10C H -0.3429 0.0021 0.3926 0.045 Uiso 1 1 calc R U . . .
C11 C -0.44667(15) 0.21281(12) 0.70663(11) 0.0179(3) Uani 1 1 d . . . . .
C12 C -0.50480(16) 0.38700(12) 0.66896(11) 0.0210(3) Uani 1 1 d . . . . .
H12 H -0.6092 0.4136 0.6563 0.025 Uiso 1 1 calc R U . . .
C13 C -0.40493(16) 0.35382(12) 0.56401(11) 0.0189(3) Uani 1 1 d . . . . .
H13 H -0.4793 0.3435 0.5189 0.023 Uiso 1 1 calc R U . . .
C14 C -0.28037(17) 0.42730(12) 0.49654(11) 0.0217(3) Uani 1 1 d . . . . .
C15 C -0.0671(2) 0.43246(14) 0.34585(13) 0.0319(4) Uani 1 1 d . . . . .
H15A H 0.0100 0.4441 0.3874 0.038 Uiso 1 1 calc R U . . .
H15B H -0.0974 0.5017 0.3102 0.038 Uiso 1 1 calc R U . . .
C16 C 0.0007(2) 0.35927(16) 0.26570(14) 0.0393(4) Uani 1 1 d . . . . .
H16A H 0.0925 0.3913 0.2165 0.059 Uiso 1 1 calc R U . . .
H16B H -0.0779 0.3473 0.2263 0.059 Uiso 1 1 calc R U . . .
H16C H 0.0315 0.2916 0.3021 0.059 Uiso 1 1 calc R U . . .
C17 C -0.45661(15) 0.10435(12) 0.76306(11) 0.0182(3) Uani 1 1 d . . . . .
C18 C -0.58205(16) 0.07822(13) 0.84858(11) 0.0218(3) Uani 1 1 d . . . . .
H18 H -0.6591 0.1310 0.8690 0.026 Uiso 1 1 calc R U . . .
C19 C -0.59641(17) -0.02278(13) 0.90405(11) 0.0227(3) Uani 1 1 d . . . . .
H19 H -0.6829 -0.0391 0.9615 0.027 Uiso 1 1 calc R U . . .
C20 C -0.48341(17) -0.10029(12) 0.87509(11) 0.0216(3) Uani 1 1 d . . . . .
C21 C -0.35809(17) -0.07593(13) 0.78943(12) 0.0236(3) Uani 1 1 d . . . . .
H21 H -0.2814 -0.1289 0.7690 0.028 Uiso 1 1 calc R U . . .
C22 C -0.34526(16) 0.02493(12) 0.73430(11) 0.0204(3) Uani 1 1 d . . . . .
H22 H -0.2596 0.0406 0.6760 0.024 Uiso 1 1 calc R U . . .
C23 C -0.6138(2) -0.23222(14) 1.00969(13) 0.0315(4) Uani 1 1 d . . . . .
H23A H -0.5965 -0.3050 1.0414 0.047 Uiso 1 1 calc R U . . .
H23B H -0.7091 -0.2281 0.9820 0.047 Uiso 1 1 calc R U . . .
H23C H -0.6253 -0.1847 1.0635 0.047 Uiso 1 1 calc R U . . .
C24 C -0.43505(18) 0.47218(13) 0.71350(12) 0.0239(3) Uani 1 1 d . . . . .
C25 C -0.4353(3) 0.65584(16) 0.71822(19) 0.0493(5) Uani 1 1 d . . . . .
H25A H -0.4882 0.7212 0.6939 0.074 Uiso 1 1 calc R U . . .
H25B H -0.3241 0.6579 0.6837 0.074 Uiso 1 1 calc R U . . .
H25C H -0.4470 0.6491 0.7951 0.074 Uiso 1 1 calc R U . . .
C26 C -0.0323(2) -0.0889(2) -0.03835(18) 0.0570(7) Uani 1 1 d . . . . .
H26A H -0.0552 -0.1511 -0.0659 0.068 Uiso 0.5 1 d . U P . .
C27 C -0.0027(2) -0.0982(2) 0.06215(16) 0.0558(7) Uani 1 1 d . . . . .
H27 H -0.0046 -0.1654 0.1043 0.067 Uiso 1 1 calc R U . . .
C28 C 0.0291(2) -0.0104(2) 0.09970(15) 0.0570(7) Uani 1 1 d . . . . .
H28 H 0.0495 -0.0164 0.1686 0.068 Uiso 1 1 calc R U . . .
C29 C -0.0655(4) -0.1743(3) -0.0755(3) 0.0382(8) Uani 0.5 1 d . . P . .
H29A H -0.0001 -0.2344 -0.0537 0.057 Uiso 0.5 1 calc R U P . .
H29B H -0.0450 -0.1609 -0.1529 0.057 Uiso 0.5 1 calc R U P . .
H29C H -0.1759 -0.1907 -0.0473 0.057 Uiso 0.5 1 calc R U P . .
C30 C 0.1307(4) 0.4900(4) -0.0100(3) 0.0213(17) Uiso 0.25 1 d G . P A -1
C31 C 0.0368(5) 0.5589(4) 0.0524(4) 0.0164(18) Uiso 0.25 1 d G . P A -1
H31 H 0.0835 0.6018 0.0898 0.020 Uiso 0.25 1 calc R U P A -1
C32 C -0.1230(5) 0.5659(4) 0.0608(4) 0.0287(17) Uiso 0.25 1 d G . P A -1
H32 H -0.1851 0.6119 0.1055 0.034 Uiso 0.25 1 calc R U P A -1
C33 C -0.1940(4) 0.5064(4) 0.0047(4) 0.0210(12) Uiso 0.25 1 d G . P A -1
H33 H -0.3035 0.5124 0.0094 0.025 Uiso 0.25 1 calc R U P A -1
C34 C -0.1015(6) 0.4376(4) -0.0586(4) 0.0220(13) Uiso 0.25 1 d G . P A -1
H34 H -0.1481 0.3956 -0.0969 0.026 Uiso 0.25 1 calc R U P A -1
C35 C 0.0588(5) 0.4305(4) -0.0657(3) 0.0199(13) Uiso 0.25 1 d G . P A -1
H35 H 0.1208 0.3839 -0.1096 0.024 Uiso 0.25 1 calc R U P A -1
C36 C 0.3036(4) 0.4809(5) -0.0176(5) 0.0296(17) Uiso 0.25 1 d G . P A -1
H36A H 0.3329 0.5284 0.0268 0.044 Uiso 0.25 1 calc R U P A -1
H36B H 0.3585 0.5005 -0.0913 0.044 Uiso 0.25 1 calc R U P A -1
H36C H 0.3325 0.4078 0.0068 0.044 Uiso 0.25 1 calc R U P A -1
C37 C 0.1040(6) 0.4991(6) -0.0054(6) 0.048(3) Uiso 0.25 1 d G . P B -2
C38 C 0.0317(8) 0.5748(6) 0.0576(6) 0.045(3) Uiso 0.25 1 d G . P B -2
H38 H 0.0930 0.6134 0.0897 0.053 Uiso 0.25 1 calc R U P B -2
C39 C -0.1277(9) 0.5948(6) 0.0741(6) 0.046(2) Uiso 0.25 1 d G . P B -2
H39 H -0.1749 0.6452 0.1191 0.056 Uiso 0.25 1 calc R U P B -2
C40 C -0.2196(6) 0.5418(6) 0.0257(6) 0.053(2) Uiso 0.25 1 d G . P B -2
H40 H -0.3288 0.5567 0.0359 0.064 Uiso 0.25 1 calc R U P B -2
C41 C -0.1488(8) 0.4663(6) -0.0381(6) 0.053(2) Uiso 0.25 1 d G . P B -2
H41 H -0.2099 0.4286 -0.0711 0.064 Uiso 0.25 1 calc R U P B -2
C42 C 0.0112(8) 0.4462(6) -0.0533(6) 0.053(3) Uiso 0.25 1 d G . P B -2
H42 H 0.0584 0.3951 -0.0975 0.064 Uiso 0.25 1 calc R U P B -2
C43 C 0.2764(7) 0.4760(10) -0.0218(10) 0.095(6) Uiso 0.25 1 d G . P B -2
H43A H 0.3221 0.5206 0.0179 0.143 Uiso 0.25 1 calc R U P B -2
H43B H 0.3251 0.4911 -0.0972 0.143 Uiso 0.25 1 calc R U P B -2
H43C H 0.2948 0.4013 0.0034 0.143 Uiso 0.25 1 calc R U P B -2

loop_
_atom_site_aniso_label
_atom_site_aniso_U_11
_atom_site_aniso_U_22
_atom_site_aniso_U_33
_atom_site_aniso_U_23
_atom_site_aniso_U_13
_atom_site_aniso_U_12
F1 0.0251(5) 0.0322(6) 0.0448(6) -0.0059(4) -0.0205(4) -0.0021(4)
O1 0.0220(5) 0.0322(7) 0.0256(5) -0.0075(5) 0.0025(4) 0.0032(4)
O2 0.0154(5) 0.0316(6) 0.0227(5) -0.0071(4) -0.0046(4) -0.0001(4)
O3 0.0458(7) 0.0226(7) 0.0328(6) -0.0033(5) 0.0010(5) -0.0049(5)
O4 0.0215(5) 0.0241(6) 0.0207(5) 0.0016(4) -0.0001(4) 0.0001(4)
O5 0.0327(6) 0.0243(6) 0.0250(6) 0.0042(4) -0.0005(5) -0.0047(4)
O6 0.0337(6) 0.0294(7) 0.0312(6) -0.0074(5) -0.0165(5) 0.0071(5)
O7 0.0437(7) 0.0256(7) 0.0365(6) -0.0106(5) -0.0202(5) 0.0139(5)
N1 0.0145(6) 0.0221(7) 0.0170(6) -0.0007(5) -0.0013(4) 0.0007(4)
N2 0.0163(6) 0.0263(7) 0.0183(6) -0.0020(5) -0.0032(4) 0.0029(5)
C1 0.0149(7) 0.0184(8) 0.0185(6) 0.0020(5) -0.0018(5) -0.0003(5)
C2 0.0152(7) 0.0234(8) 0.0254(7) 0.0011(6) -0.0005(5) 0.0021(5)
C3 0.0139(7) 0.0257(9) 0.0363(8) 0.0033(6) -0.0066(6) -0.0005(5)
C4 0.0205(7) 0.0219(8) 0.0309(8) 0.0018(6) -0.0123(6) -0.0031(6)
C5 0.0184(7) 0.0208(8) 0.0224(7) -0.0006(5) -0.0064(5) -0.0001(5)
C6 0.0135(6) 0.0188(8) 0.0181(6) 0.0025(5) -0.0024(5) 0.0000(5)
C7 0.0128(6) 0.0201(8) 0.0171(6) -0.0003(5) -0.0029(5) 0.0006(5)
C8 0.0156(7) 0.0203(8) 0.0150(6) 0.0008(5) -0.0010(5) 0.0005(5)
C9 0.0224(7) 0.0209(8) 0.0178(7) -0.0004(5) -0.0001(5) 0.0026(5)
C10 0.0261(8) 0.0391(10) 0.0263(8) -0.0148(7) -0.0043(6) 0.0051(7)
C11 0.0116(6) 0.0259(8) 0.0157(6) -0.0020(5) -0.0028(5) 0.0001(5)
C12 0.0176(7) 0.0251(8) 0.0191(7) -0.0026(6) -0.0038(5) 0.0062(5)
C13 0.0167(6) 0.0222(8) 0.0178(6) -0.0019(5) -0.0053(5) 0.0035(5)
C14 0.0208(7) 0.0221(8) 0.0209(7) 0.0018(6) -0.0061(5) 0.0046(5)
C15 0.0279(8) 0.0285(9) 0.0301(8) 0.0087(7) 0.0054(6) -0.0031(6)
C16 0.0367(10) 0.0396(11) 0.0303(9) 0.0050(7) 0.0089(7) 0.0032(8)
C17 0.0142(6) 0.0246(8) 0.0155(6) -0.0012(5) -0.0033(5) -0.0024(5)
C18 0.0160(7) 0.0285(8) 0.0193(7) -0.0035(6) -0.0007(5) -0.0004(5)
C19 0.0185(7) 0.0304(9) 0.0173(7) -0.0004(6) -0.0001(5) -0.0065(6)
C20 0.0232(7) 0.0236(8) 0.0180(7) 0.0007(5) -0.0053(5) -0.0062(6)
C21 0.0221(7) 0.0236(8) 0.0228(7) -0.0020(6) -0.0010(6) 0.0009(6)
C22 0.0168(7) 0.0242(8) 0.0174(6) -0.0008(5) 0.0008(5) -0.0017(5)
C23 0.0347(9) 0.0329(10) 0.0241(8) 0.0057(6) -0.0032(7) -0.0129(7)
C24 0.0256(7) 0.0254(9) 0.0206(7) -0.0044(6) -0.0061(6) 0.0075(6)
C25 0.0723(15) 0.0266(11) 0.0612(13) -0.0162(9) -0.0375(12) 0.0138(9)
C26 0.0184(9) 0.106(2) 0.0422(11) -0.0126(12) 0.0034(8) 0.0015(10)
C27 0.0219(9) 0.106(2) 0.0312(10) 0.0027(11) 0.0038(7) -0.0002(10)
C28 0.0218(9) 0.118(2) 0.0221(9) 0.0044(11) 0.0035(7) 0.0053(11)
C29 0.0371(19) 0.033(2) 0.046(2) -0.0055(16) -0.0116(16) -0.0028(15)

loop_
_atom_type_symbol
_atom_type_description
_atom_type_scat_dispersion_real
_atom_type_scat_dispersion_imag
_atom_type_scat_source
C C 0.0181 0.0091 'International Tables Vol C Tables 4.2.6.8 and 6.1.1.4'
H H 0.0000 0.0000 'International Tables Vol C Tables 4.2.6.8 and 6.1.1.4'
N N 0.0311 0.0180 'International Tables Vol C Tables 4.2.6.8 and 6.1.1.4'
O O 0.0492 0.0322 'International Tables Vol C Tables 4.2.6.8 and 6.1.1.4'
F F 0.0727 0.0534 'International Tables Vol C Tables 4.2.6.8 and 6.1.1.4'

loop_
_geom_angle_atom_site_label_1
_geom_angle_atom_site_label_2
_geom_angle_atom_site_label_3
_geom_angle
_geom_angle_site_symmetry_1
_geom_angle_site_symmetry_3
C14 O4 C15 117.52(13) . .
C20 O5 C23 117.69(13) . .
C24 O7 C25 115.39(13) . .
C8 N1 C9 125.76(12) . .
C8 N1 C1 109.63(11) . .
C9 N1 C1 124.43(12) . .
C11 N2 C12 111.08(12) . .
C6 C1 C2 121.22(13) . .
C6 C1 N1 109.35(12) . .
C2 C1 N1 129.43(13) . .
C1 C2 C3 117.61(14) . .
C1 C2 H2 121.2 . .
C3 C2 H2 121.2 . .
C4 C3 C2 119.71(13) . .
C4 C3 H3 120.1 . .
C2 C3 H3 120.1 . .
F1 C4 C3 118.60(13) . .
F1 C4 C5 117.66(14) . .
C3 C4 C5 123.74(14) . .
C6 C5 C4 116.14(14) . .
C6 C5 H5 121.9 . .
C4 C5 H5 121.9 . .
C5 C6 C1 121.54(13) . .
C5 C6 C7 128.50(13) . .
C1 C6 C7 109.96(12) . .
C6 C7 C8 102.51(11) . .
C6 C7 C11 113.87(11) . .
C8 C7 C11 115.22(12) . .
C6 C7 C13 116.67(12) . .
C8 C7 C13 108.69(11) . .
C11 C7 C13 100.36(11) . .
O2 C8 N1 126.50(13) . .
O2 C8 C7 125.20(12) . .
N1 C8 C7 108.26(11) . .
O1 C9 N1 118.97(14) . .
O1 C9 C10 122.95(14) . .
N1 C9 C10 118.08(12) . .
C9 C10 H10A 109.5 . .
C9 C10 H10B 109.5 . .
H10A C10 H10B 109.5 . .
C9 C10 H10C 109.5 . .
H10A C10 H10C 109.5 . .
H10B C10 H10C 109.5 . .
N2 C11 C17 122.47(13) . .
N2 C11 C7 114.90(13) . .
C17 C11 C7 122.62(12) . .
N2 C12 C24 110.61(12) . .
N2 C12 C13 106.12(11) . .
C24 C12 C13 115.27(12) . .
N2 C12 H12 108.2 . .
C24 C12 H12 108.2 . .
C13 C12 H12 108.2 . .
C14 C13 C12 119.17(12) . .
C14 C13 C7 112.34(11) . .
C12 C13 C7 104.07(11) . .
C14 C13 H13 106.9 . .
C12 C13 H13 106.9 . .
C7 C13 H13 106.9 . .
O3 C14 O4 125.15(14) . .
O3 C14 C13 126.25(14) . .
O4 C14 C13 108.59(13) . .
O4 C15 C16 106.11(14) . .
O4 C15 H15A 110.5 . .
C16 C15 H15A 110.5 . .
O4 C15 H15B 110.5 . .
C16 C15 H15B 110.5 . .
H15A C15 H15B 108.7 . .
C15 C16 H16A 109.5 . .
C15 C16 H16B 109.5 . .
H16A C16 H16B 109.5 . .
C15 C16 H16C 109.5 . .
H16A C16 H16C 109.5 . .
H16B C16 H16C 109.5 . .
C18 C17 C22 118.05(14) . .
C18 C17 C11 119.41(13) . .
C22 C17 C11 122.53(12) . .
C19 C18 C17 121.49(14) . .
C19 C18 H18 119.3 . .
C17 C18 H18 119.3 . .
C18 C19 C20 119.59(13) . .
C18 C19 H19 120.2 . .
C20 C19 H19 120.2 . .
O5 C20 C19 124.79(13) . .
O5 C20 C21 115.48(14) . .
C19 C20 C21 119.73(14) . .
C22 C21 C20 120.22(14) . .
C22 C21 H21 119.9 . .
C20 C21 H21 119.9 . .
C21 C22 C17 120.91(13) . .
C21 C22 H22 119.5 . .
C17 C22 H22 119.5 . .
O5 C23 H23A 109.5 . .
O5 C23 H23B 109.5 . .
H23A C23 H23B 109.5 . .
O5 C23 H23C 109.5 . .
H23A C23 H23C 109.5 . .
H23B C23 H23C 109.5 . .
O6 C24 O7 124.94(15) . .
O6 C24 C12 124.92(14) . .
O7 C24 C12 110.13(12) . .
O7 C25 H25A 109.5 . .
O7 C25 H25B 109.5 . .
H25A C25 H25B 109.5 . .
O7 C25 H25C 109.5 . .
H25A C25 H25C 109.5 . .
H25B C25 H25C 109.5 . .
C29 C26 C27 119.8(3) . .
C29 C26 C28 120.3(3) . 2
C27 C26 C28 119.9(3) . 2
C27 C26 H26A 120.0 . .
C28 C26 H26A 120.2 2 .
C28 C27 C26 119.3(3) . .
C28 C27 H27 120.3 . .
C26 C27 H27 120.3 . .
C27 C28 C26 120.8(2) . 2
C27 C28 H28 119.6 . .
C26 C28 H28 119.6 2 .
C26 C29 H29A 109.5 . .
H26A C29 H29A 108.6 . .
C26 C29 H29B 109.5 . .
H26A C29 H29B 108.5 . .
H29A C29 H29B 109.5 . .
C26 C29 H29C 109.5 . .
H26A C29 H29C 111.3 . .
H29A C29 H29C 109.5 . .
H29B C29 H29C 109.5 . .
C35 C30 C31 117.8 . .
C35 C30 C36 121.0 . .
C31 C30 C36 121.2 . .
C32 C31 C30 121.1 . .
C32 C31 H31 119.4 . .
C30 C31 H31 119.4 . .
C31 C32 C33 120.7 . .
C31 C32 H32 119.7 . .
C33 C32 H32 119.7 . .
C32 C33 C34 118.8 . .
C32 C33 H33 120.6 . .
C34 C33 H33 120.6 . .
C35 C34 C33 119.9 . .
C35 C34 H34 120.0 . .
C33 C34 H34 120.0 . .
C34 C35 C30 121.6 . .
C34 C35 H35 119.2 . .
C30 C35 H35 119.2 . .
C30 C36 H36A 109.5 . .
C30 C36 H36B 109.5 . .
H36A C36 H36B 109.5 . .
C30 C36 H36C 109.5 . .
H36A C36 H36C 109.5 . .
H36B C36 H36C 109.5 . .
C42 C37 C38 117.8 . .
C42 C37 C43 121.0 . .
C38 C37 C43 121.2 . .
C39 C38 C37 121.1 . .
C39 C38 H38 119.4 . .
C37 C38 H38 119.4 . .
C38 C39 C40 120.7 . .
C38 C39 H39 119.7 . .
C40 C39 H39 119.7 . .
C39 C40 C41 118.8 . .
C39 C40 H40 120.6 . .
C41 C40 H40 120.6 . .
C42 C41 C40 119.9 . .
C42 C41 H41 120.0 . .
C40 C41 H41 120.0 . .
C41 C42 C37 121.6 . .
C41 C42 H42 119.2 . .
C37 C42 H42 119.2 . .
C37 C43 H43A 109.5 . .
C37 C43 H43B 109.5 . .
H43A C43 H43B 109.5 . .
C37 C43 H43C 109.5 . .
H43A C43 H43C 109.5 . .
H43B C43 H43C 109.5 . .

loop_
_geom_bond_atom_site_label_1
_geom_bond_atom_site_label_2
_geom_bond_distance
_geom_bond_site_symmetry_2
F1 C4 1.3594(17) .
O1 C9 1.2128(18) .
O2 C8 1.2065(18) .
O3 C14 1.198(2) .
O4 C14 1.3316(18) .
O4 C15 1.4636(18) .
O5 C20 1.3622(19) .
O5 C23 1.4306(19) .
O6 C24 1.2045(19) .
O7 C24 1.3350(19) .
O7 C25 1.452(2) .
N1 C8 1.4088(17) .
N1 C9 1.4115(19) .
N1 C1 1.4317(18) .
N2 C11 1.2792(19) .
N2 C12 1.4625(19) .
C1 C6 1.389(2) .
C1 C2 1.3934(19) .
C2 C3 1.394(2) .
C2 H2 0.9500 .
C3 C4 1.374(2) .
C3 H3 0.9500 .
C4 C5 1.385(2) .
C5 C6 1.384(2) .
C5 H5 0.9500 .
C6 C7 1.5057(18) .
C7 C8 1.5270(19) .
C7 C11 1.5377(18) .
C7 C13 1.560(2) .
C9 C10 1.495(2) .
C10 H10A 0.9800 .
C10 H10B 0.9800 .
C10 H10C 0.9800 .
C11 C17 1.471(2) .
C12 C24 1.524(2) .
C12 C13 1.5555(19) .
C12 H12 1.0000 .
C13 C14 1.517(2) .
C13 H13 1.0000 .
C15 C16 1.506(3) .
C15 H15A 0.9900 .
C15 H15B 0.9900 .
C16 H16A 0.9800 .
C16 H16B 0.9800 .
C16 H16C 0.9800 .
C17 C18 1.3991(19) .
C17 C22 1.399(2) .
C18 C19 1.384(2) .
C18 H18 0.9500 .
C19 C20 1.391(2) .
C19 H19 0.9500 .
C20 C21 1.396(2) .
C21 C22 1.380(2) .
C21 H21 0.9500 .
C22 H22 0.9500 .
C23 H23A 0.9800 .
C23 H23B 0.9800 .
C23 H23C 0.9800 .
C25 H25A 0.9800 .
C25 H25B 0.9800 .
C25 H25C 0.9800 .
C26 C29 1.330(5) .
C26 C27 1.386(3) .
C26 C28 1.398(4) 2
C26 H26A 0.9677 .
C27 C28 1.355(4) .
C27 H27 0.9500 .
C28 C26 1.398(4) 2
C28 H28 0.9500 .
C29 H26A 0.3624 .
C29 H29A 0.9800 .
C29 H29B 0.9800 .
C29 H29C 0.9800 .
C30 C35 1.3902 .
C30 C31 1.3936 .
C30 C36 1.4990 .
C31 C32 1.3822 .
C31 H31 0.9500 .
C32 C33 1.3898 .
C32 H32 0.9500 .
C33 C34 1.3943 .
C33 H33 0.9500 .
C34 C35 1.3886 .
C34 H34 0.9500 .
C35 H35 0.9500 .
C36 H36A 0.9800 .
C36 H36B 0.9800 .
C36 H36C 0.9800 .
C37 C42 1.3902 .
C37 C38 1.3936 .
C37 C43 1.4990 .
C38 C39 1.3822 .
C38 H38 0.9500 .
C39 C40 1.3898 .
C39 H39 0.9500 .
C40 C41 1.3943 .
C40 H40 0.9500 .
C41 C42 1.3887 .
C41 H41 0.9500 .
C42 H42 0.9500 .
C43 H43A 0.9800 .
C43 H43B 0.9800 .
C43 H43C 0.9800 .

loop_
_geom_torsion_atom_site_label_1
_geom_torsion_atom_site_label_2
_geom_torsion_atom_site_label_3
_geom_torsion_atom_site_label_4
_geom_torsion
_geom_torsion_site_symmetry_1
_geom_torsion_site_symmetry_4
C8 N1 C1 C6 0.16(16) . .
C9 N1 C1 C6 175.56(13) . .
C8 N1 C1 C2 179.47(14) . .
C9 N1 C1 C2 -5.1(2) . .
C6 C1 C2 C3 1.2(2) . .
N1 C1 C2 C3 -178.01(14) . .
C1 C2 C3 C4 0.8(2) . .
C2 C3 C4 F1 178.07(13) . .
C2 C3 C4 C5 -2.2(2) . .
F1 C4 C5 C6 -178.86(13) . .
C3 C4 C5 C6 1.4(2) . .
C4 C5 C6 C1 0.7(2) . .
C4 C5 C6 C7 -178.15(14) . .
C2 C1 C6 C5 -2.0(2) . .
N1 C1 C6 C5 177.34(13) . .
C2 C1 C6 C7 177.02(13) . .
N1 C1 C6 C7 -3.60(16) . .
C5 C6 C7 C8 -175.76(14) . .
C1 C6 C7 C8 5.26(15) . .
C5 C6 C7 C11 -50.6(2) . .
C1 C6 C7 C11 130.40(13) . .
C5 C6 C7 C13 65.62(19) . .
C1 C6 C7 C13 -113.35(13) . .
C9 N1 C8 O2 5.8(2) . .
C1 N1 C8 O2 -178.93(14) . .
C9 N1 C8 C7 -172.06(13) . .
C1 N1 C8 C7 3.26(15) . .
C6 C7 C8 O2 177.07(13) . .
C11 C7 C8 O2 52.83(19) . .
C13 C7 C8 O2 -58.84(18) . .
C6 C7 C8 N1 -5.08(14) . .
C11 C7 C8 N1 -129.32(12) . .
C13 C7 C8 N1 119.01(12) . .
C8 N1 C9 O1 174.84(14) . .
C1 N1 C9 O1 0.2(2) . .
C8 N1 C9 C10 -5.1(2) . .
C1 N1 C9 C10 -179.76(13) . .
C12 N2 C11 C17 -175.38(12) . .
C12 N2 C11 C7 5.42(16) . .
C6 C7 C11 N2 110.15(14) . .
C8 C7 C11 N2 -131.79(13) . .
C13 C7 C11 N2 -15.29(15) . .
C6 C7 C11 C17 -69.05(17) . .
C8 C7 C11 C17 49.01(17) . .
C13 C7 C11 C17 165.51(12) . .
C11 N2 C12 C24 -118.45(13) . .
C11 N2 C12 C13 7.24(15) . .
N2 C12 C13 C14 -142.18(12) . .
C24 C12 C13 C14 -19.39(18) . .
N2 C12 C13 C7 -16.11(14) . .
C24 C12 C13 C7 106.68(13) . .
C6 C7 C13 C14 24.42(16) . .
C8 C7 C13 C14 -90.78(13) . .
C11 C7 C13 C14 147.94(11) . .
C6 C7 C13 C12 -105.83(13) . .
C8 C7 C13 C12 138.96(11) . .
C11 C7 C13 C12 17.68(13) . .
C15 O4 C14 O3 7.7(2) . .
C15 O4 C14 C13 -173.09(12) . .
C12 C13 C14 O3 -4.3(2) . .
C7 C13 C14 O3 -126.33(16) . .
C12 C13 C14 O4 176.47(11) . .
C7 C13 C14 O4 54.44(15) . .
C14 O4 C15 C16 176.25(13) . .
N2 C11 C17 C18 15.2(2) . .
C7 C11 C17 C18 -165.66(13) . .
N2 C11 C17 C22 -165.18(14) . .
C7 C11 C17 C22 14.0(2) . .
C22 C17 C18 C19 0.3(2) . .
C11 C17 C18 C19 179.97(13) . .
C17 C18 C19 C20 0.5(2) . .
C23 O5 C20 C19 4.1(2) . .
C23 O5 C20 C21 -176.49(13) . .
C18 C19 C20 O5 178.43(13) . .
C18 C19 C20 C21 -1.0(2) . .
O5 C20 C21 C22 -178.78(13) . .
C19 C20 C21 C22 0.7(2) . .
C20 C21 C22 C17 0.1(2) . .
C18 C17 C22 C21 -0.7(2) . .
C11 C17 C22 C21 179.73(13) . .
C25 O7 C24 O6 8.7(2) . .
C25 O7 C24 C12 -172.64(15) . .
N2 C12 C24 O6 40.6(2) . .
C13 C12 C24 O6 -79.73(19) . .
N2 C12 C24 O7 -138.03(13) . .
C13 C12 C24 O7 101.61(14) . .
C29 C26 C27 C28 -179.2(3) . .
C28 C26 C27 C28 0.0(3) 2 .
C26 C27 C28 C26 0.0(3) . 2
C35 C30 C31 C32 1.6 . .
C36 C30 C31 C32 -178.9 . .
C30 C31 C32 C33 -1.9 . .
C31 C32 C33 C34 1.4 . .
C32 C33 C34 C35 -0.8 . .
C33 C34 C35 C30 0.6 . .
C31 C30 C35 C34 -1.0 . .
C36 C30 C35 C34 179.5 . .
C42 C37 C38 C39 1.6 . .
C43 C37 C38 C39 -178.9 . .
C37 C38 C39 C40 -1.9 . .
C38 C39 C40 C41 1.4 . .
C39 C40 C41 C42 -0.8 . .
C40 C41 C42 C37 0.6 . .
C38 C37 C42 C41 -1.0 . .
C43 C37 C42 C41 179.5 . .
